data_7109875
loop_
_publ_author_name
'Dao-Peng Zhang'
'Li-Fang Zhang'
'Guo-Ling Li'
'Zhong-Hai Ni'

_publ_section_title
;
 Water-controlled synthesis and single-crystal structural transformations
 of a cyanide-bridged W(IV)-Ni(II) molecular wheel complex and 3D networks
;
_journal_name_full Chem.Commun.
_journal_page_first 9582
_journal_paper_doi 10.1039/c3cc46063k
_journal_volume 49
_journal_year 2013
_chemical_formula_sum 'C38 H44 N16 Ni2 W'
_chemical_formula_weight 1026.16
_chemical_name_systematic
;
?
;
_space_group_IT_number 9
_symmetry_cell_setting monoclinic
_symmetry_space_group_name_Hall 'C -2yc'
_symmetry_space_group_name_H-M 'C 1 c 1'
_atom_sites_solution_hydrogens geom
_atom_sites_solution_primary direct
_atom_sites_solution_secondary difmap
_audit_creation_method SHELXL-97
_cell_angle_alpha 90.00
_cell_angle_beta 119.837(3)
_cell_angle_gamma 90.00
_cell_formula_units_Z 4
_cell_length_a 15.031(2)
_cell_length_b 30.103(5)
_cell_length_c 13.367(2)
_cell_measurement_reflns_used 1278
_cell_measurement_temperature 293(2)
_cell_measurement_theta_max 24.891
_cell_measurement_theta_min 2.289
_cell_volume 5246.5(14)
_computing_cell_refinement 'Bruker SMART'
_computing_data_collection 'Bruker SMART'
_computing_data_reduction 'Bruker SAINT'
_computing_molecular_graphics 'Bruker SHELXTL'
_computing_publication_material 'Bruker SHELXTL'
_computing_structure_refinement 'SHELXL-97 (Sheldrick, 1997)'
_computing_structure_solution 'SHELXS-97 (Sheldrick, 1990)'
_diffrn_ambient_temperature 293(2)
_diffrn_measured_fraction_theta_full 0.977
_diffrn_measured_fraction_theta_max 0.977
_diffrn_measurement_device_type 'CCD area detector'
_diffrn_measurement_method 'phi and omega scans'
_diffrn_radiation_monochromator graphite
_diffrn_radiation_source 'fine-focus sealed tube'
_diffrn_radiation_type MoK\a
_diffrn_radiation_wavelength 0.71073
_diffrn_reflns_av_R_equivalents 0.0539
_diffrn_reflns_av_sigmaI/netI 0.0821
_diffrn_reflns_limit_h_max 8
_diffrn_reflns_limit_h_min -17
_diffrn_reflns_limit_k_max 34
_diffrn_reflns_limit_k_min -35
_diffrn_reflns_limit_l_max 15
_diffrn_reflns_limit_l_min -12
_diffrn_reflns_number 12242
_diffrn_reflns_theta_full 25.01
_diffrn_reflns_theta_max 25.01
_diffrn_reflns_theta_min 1.35
_exptl_absorpt_coefficient_mu 2.937
_exptl_absorpt_correction_T_max 0.7780
_exptl_absorpt_correction_T_min 0.7014
_exptl_absorpt_correction_type multi-scan
_exptl_absorpt_process_details sadabs
_exptl_crystal_colour red-brown
_exptl_crystal_density_diffrn 1.299
_exptl_crystal_density_method 'not measured'
_exptl_crystal_description block
_exptl_crystal_F_000 2056
_exptl_crystal_size_max 0.13
_exptl_crystal_size_mid 0.11
_exptl_crystal_size_min 0.09
_refine_diff_density_max 1.605
_refine_diff_density_min -1.217
_refine_diff_density_rms 0.241
_refine_ls_abs_structure_details 'Flack H D (1983), Acta Cryst. A39, 876-881'
_refine_ls_abs_structure_Flack 0.00(2)
_refine_ls_extinction_method none
_refine_ls_goodness_of_fit_ref 1.114
_refine_ls_hydrogen_treatment none
_refine_ls_matrix_type full
_refine_ls_number_parameters 514
_refine_ls_number_reflns 5916
_refine_ls_number_restraints 614
_refine_ls_restrained_S_all 1.227
_refine_ls_R_factor_all 0.1086
_refine_ls_R_factor_gt 0.0849
_refine_ls_shift/su_max 0.001
_refine_ls_shift/su_mean 0.000
_refine_ls_structure_factor_coef Fsqd
_refine_ls_weighting_details 'calc w=1/[\s^2^(Fo^2^)+(0.2000P)^2^+0.0000P] where P=(Fo^2^+2Fc^2^)/3'
_refine_ls_weighting_scheme calc
_refine_ls_wR_factor_gt 0.2290
_refine_ls_wR_factor_ref 0.2455
_reflns_number_gt 4126
_reflns_number_total 5916
_reflns_threshold_expression >2sigma(I)
_cod_data_source_file c3cc46063k.txt
_cod_data_source_block 3
_cod_original_cell_volume 5246.8(15)
_cod_original_sg_symbol_H-M Cc
_cod_database_code 7109875

loop_
_symmetry_equiv_pos_as_xyz
'x, y, z'
'x, -y, z+1/2'
'x+1/2, y+1/2, z'
'x+1/2, -y+1/2, z+1/2'

loop_
_atom_site_label
_atom_site_type_symbol
_atom_site_fract_x
_atom_site_fract_y
_atom_site_fract_z
_atom_site_U_iso_or_equiv
_atom_site_adp_type
_atom_site_occupancy
_atom_site_symmetry_multiplicity
_atom_site_calc_flag
_atom_site_refinement_flags
W1 W -0.00347(13) 0.37765(5) -0.07659(13) 0.0705(6) Uani 1 1 d .
Ni1 Ni 0.0048(2) 0.53817(9) 0.0789(2) 0.0300(7) Uani 1 1 d .
Ni2 Ni 0.2155(3) 0.23227(12) 0.1102(3) 0.0503(11) Uani 1 1 d .
N1 N 0.0339(17) 0.4850(6) -0.0090(17) 0.032(5) Uani 1 1 d .
N2 N 0.100(2) 0.2779(7) -0.001(2) 0.048(6) Uani 1 1 d .
N3 N 0.340(2) 0.1923(8) 0.224(2) 0.051(7) Uani 1 1 d .
N4 N -0.0219(18) 0.5853(7) 0.1793(17) 0.039(5) Uani 1 1 d .
N5 N 0.153(2) 0.3812(8) 0.2038(19) 0.049(6) Uani 1 1 d .
N6 N -0.219(2) 0.4308(10) -0.185(4) 0.083(12) Uani 1 1 d .
N7 N 0.227(2) 0.3920(11) -0.047(2) 0.057(7) Uani 1 1 d .
N8 N -0.132(3) 0.3399(14) 0.047(3) 0.081(10) Uani 1 1 d .
N9 N 0.140(2) 0.5623(8) 0.127(2) 0.050(6) Uani 1 1 d .
N10 N 0.096(3) 0.5023(7) 0.225(2) 0.051(7) Uani 1 1 d .
N11 N -0.133(2) 0.5113(8) 0.021(2) 0.047(6) Uani 1 1 d .
H11 H -0.1391 0.4899 -0.0298 0.057 Uiso 1 1 calc R
N12 N -0.030(2) 0.5855(7) -0.044(2) 0.042(5) Uani 1 1 d .
N13 N 0.193(2) 0.1972(9) -0.024(3) 0.076(11) Uani 1 1 d .
N14 N 0.120(3) 0.1825(12) 0.107(4) 0.095(13) Uani 1 1 d .
N15 N 0.250(5) 0.2728(11) 0.243(3) 0.12(2) Uani 1 1 d .
H15 H 0.2044 0.2949 0.2049 0.143 Uiso 1 1 calc R
N16 N 0.315(3) 0.2639(11) 0.065(4) 0.090(14) Uani 1 1 d .
C1 C 0.028(2) 0.4479(9) -0.032(2) 0.036(4) Uani 1 1 d U
C2 C 0.064(2) 0.3114(9) -0.029(2) 0.041(4) Uani 1 1 d U
C3 C -0.104(2) 0.3309(8) -0.209(2) 0.036(4) Uani 1 1 d U
C4 C -0.021(2) 0.4030(8) -0.238(2) 0.032(4) Uani 1 1 d U
C5 C 0.102(2) 0.3816(8) 0.114(2) 0.037(4) Uani 1 1 d U
C6 C -0.146(2) 0.4105(8) -0.151(2) 0.035(4) Uani 1 1 d U
C7 C 0.150(3) 0.3843(9) -0.057(2) 0.039(4) Uani 1 1 d U
C8 C -0.093(2) 0.3533(10) 0.003(2) 0.045(4) Uani 1 1 d U
C9 C 0.223(3) 0.5447(10) 0.223(3) 0.060(5) Uani 1 1 d U
C10 C 0.319(3) 0.5590(15) 0.248(4) 0.081(5) Uani 1 1 d U
H10 H 0.3777 0.5482 0.3119 0.097 Uiso 1 1 d R
C11 C 0.323(4) 0.5911(19) 0.176(4) 0.091(5) Uani 1 1 d U
H11A H 0.3887 0.6002 0.1959 0.109 Uiso 1 1 d R
C12 C 0.244(3) 0.6099(12) 0.077(4) 0.071(5) Uani 1 1 d U
H12 H 0.2518 0.6315 0.0326 0.085 Uiso 1 1 d R
C13 C 0.152(3) 0.5926(11) 0.058(3) 0.058(4) Uani 1 1 d U
C14 C 0.055(3) 0.6078(9) -0.037(3) 0.049(4) Uani 1 1 d U
C15 C 0.043(3) 0.6463(10) -0.112(3) 0.059(6) Uani 1 1 d U
H15A H -0.0281 0.6501 -0.1703 0.089 Uiso 1 1 d R
H15B H 0.0827 0.6414 -0.1491 0.089 Uiso 1 1 d R
H15C H 0.0666 0.6726 -0.0657 0.089 Uiso 1 1 d R
C16 C 0.187(3) 0.5096(10) 0.285(3) 0.053(5) Uani 1 1 d U
C17 C 0.267(4) 0.4940(16) 0.396(3) 0.082(8) Uani 1 1 d U
H17A H 0.2551 0.5057 0.4555 0.122 Uiso 1 1 d R
H17B H 0.3325 0.5035 0.4092 0.122 Uiso 1 1 d R
H17C H 0.2647 0.4621 0.3974 0.122 Uiso 1 1 d R
C18 C 0.029(4) 0.4688(10) 0.271(3) 0.069(5) Uani 1 1 d U
H18A H 0.0689 0.4425 0.3097 0.083 Uiso 1 1 d R
H18B H 0.0156 0.4850 0.3245 0.083 Uiso 1 1 d R
C19 C -0.068(3) 0.4573(10) 0.172(3) 0.054(4) Uani 1 1 d U
H19A H -0.0960 0.4334 0.1965 0.065 Uiso 1 1 d R
H19B H -0.0499 0.4444 0.1178 0.065 Uiso 1 1 d R
C20 C -0.146(3) 0.4879(11) 0.112(3) 0.053(5) Uani 1 1 d U
H20A H -0.2107 0.4720 0.0754 0.063 Uiso 1 1 d R
H20B H -0.1478 0.5096 0.1641 0.063 Uiso 1 1 d R
C21 C -0.217(3) 0.5446(12) -0.048(3) 0.062(5) Uani 1 1 d U
H21A H -0.2833 0.5308 -0.0769 0.075 Uiso 1 1 d R
H21B H -0.2120 0.5695 0.0004 0.075 Uiso 1 1 d R
C22 C -0.205(3) 0.5607(12) -0.148(3) 0.063(5) Uani 1 1 d U
H22A H -0.2731 0.5692 -0.2092 0.076 Uiso 1 1 d R
H22B H -0.1830 0.5360 -0.1765 0.076 Uiso 1 1 d R
C23 C -0.132(3) 0.5990(11) -0.127(3) 0.052(5) Uani 1 1 d U
H23A H -0.1356 0.6078 -0.1988 0.062 Uiso 1 1 d R
H23B H -0.1512 0.6242 -0.0969 0.062 Uiso 1 1 d R
C24 C 0.128(3) 0.1624(12) -0.053(4) 0.079(5) Uani 1 1 d U
C25 C 0.100(3) 0.1418(14) -0.158(4) 0.083(6) Uani 1 1 d U
H25 H 0.0559 0.1177 -0.1827 0.099 Uiso 1 1 d R
C26 C 0.138(4) 0.157(2) -0.227(5) 0.105(6) Uani 1 1 d U
H26 H 0.1190 0.1430 -0.2967 0.125 Uiso 1 1 d R
C27 C 0.204(4) 0.1931(15) -0.194(4) 0.082(5) Uani 1 1 d U
H27 H 0.2302 0.2031 -0.2401 0.099 Uiso 1 1 d R
C28 C 0.231(3) 0.2132(14) -0.089(4) 0.078(5) Uani 1 1 d U
C29 C 0.087(3) 0.1561(13) 0.029(4) 0.078(6) Uani 1 1 d U
C30 C 0.047(4) 0.1104(16) 0.008(5) 0.105(10) Uani 1 1 d U
H30A H 0.0375 0.0994 -0.0641 0.157 Uiso 1 1 d R
H30B H -0.0183 0.1112 0.0052 0.157 Uiso 1 1 d R
H30C H 0.0927 0.0911 0.0693 0.157 Uiso 1 1 d R
C31 C 0.304(3) 0.2505(15) -0.021(5) 0.078(5) Uani 1 1 d U
C32 C 0.359(5) 0.270(2) -0.076(5) 0.110(9) Uani 1 1 d U
H32A H 0.3543 0.2487 -0.1319 0.164 Uiso 1 1 d R
H32B H 0.4301 0.2755 -0.0213 0.164 Uiso 1 1 d R
H32C H 0.3274 0.2974 -0.1147 0.164 Uiso 1 1 d R
C33 C 0.089(8) 0.186(4) 0.180(7) 0.195(7) Uani 1 1 d U
H33A H 0.1096 0.1590 0.2252 0.234 Uiso 1 1 d R
H33B H 0.0153 0.1846 0.1318 0.234 Uiso 1 1 d R
C34 C 0.107(10) 0.223(2) 0.263(5) 0.194(9) Uani 1 1 d U
H34A H 0.0470 0.2416 0.2288 0.233 Uiso 1 1 d R
H34B H 0.1111 0.2091 0.3302 0.233 Uiso 1 1 d R
C35 C 0.198(6) 0.252(2) 0.303(5) 0.123(8) Uani 1 1 d U
H35A H 0.2518 0.2361 0.3685 0.147 Uiso 1 1 d R
H35B H 0.1806 0.2770 0.3344 0.147 Uiso 1 1 d R
C36 C 0.346(5) 0.2992(19) 0.291(4) 0.105(8) Uani 1 1 d U
H36A H 0.3469 0.3212 0.3449 0.126 Uiso 1 1 d R
H36B H 0.4047 0.2798 0.3328 0.126 Uiso 1 1 d R
C37 C 0.350(4) 0.3203(14) 0.195(6) 0.133(6) Uani 1 1 d U
H37A H 0.3969 0.3451 0.2297 0.160 Uiso 1 1 d R
H37B H 0.2829 0.3332 0.1465 0.160 Uiso 1 1 d R
C38 C 0.381(4) 0.2989(16) 0.117(5) 0.101(7) Uani 1 1 d U
H38A H 0.3732 0.3198 0.0583 0.121 Uiso 1 1 d R
H38B H 0.4514 0.2890 0.1591 0.121 Uiso 1 1 d R

loop_
_atom_site_aniso_label
_atom_site_aniso_U_11
_atom_site_aniso_U_22
_atom_site_aniso_U_33
_atom_site_aniso_U_23
_atom_site_aniso_U_13
_atom_site_aniso_U_12
W1 0.0779(11) 0.0634(9) 0.0670(9) 0.0015(8) 0.0337(8) -0.0003(8)
Ni1 0.0444(19) 0.0230(14) 0.0274(14) -0.0042(12) 0.0215(14) -0.0024(14)
Ni2 0.049(2) 0.0287(17) 0.043(2) 0.0048(15) 0.0002(17) 0.0127(16)
N1 0.050(14) 0.023(10) 0.032(11) 0.000(8) 0.027(10) 0.005(9)
N2 0.047(15) 0.030(12) 0.047(14) 0.011(10) 0.009(11) 0.014(10)
N3 0.048(15) 0.035(12) 0.037(12) 0.002(10) -0.003(11) 0.016(11)
N4 0.042(13) 0.043(12) 0.026(11) 0.004(9) 0.012(9) 0.005(10)
N5 0.050(16) 0.062(15) 0.023(12) -0.018(10) 0.008(11) -0.003(12)
N6 0.036(16) 0.047(16) 0.16(3) -0.028(19) 0.040(19) -0.011(13)
N7 0.028(14) 0.082(19) 0.056(16) 0.019(14) 0.016(12) 0.002(13)
N8 0.07(2) 0.12(3) 0.07(2) 0.016(19) 0.051(18) -0.01(2)
N9 0.058(16) 0.041(13) 0.059(15) -0.017(11) 0.035(13) -0.015(12)
N10 0.10(2) 0.028(11) 0.041(13) 0.008(10) 0.044(15) 0.019(13)
N11 0.054(16) 0.037(12) 0.056(15) -0.010(10) 0.031(12) -0.008(11)
N12 0.064(16) 0.028(11) 0.049(13) -0.007(9) 0.039(12) -0.003(11)
N13 0.055(18) 0.036(14) 0.09(2) -0.013(14) -0.002(16) 0.023(13)
N14 0.11(3) 0.06(2) 0.10(3) 0.05(2) 0.04(3) 0.03(2)
N15 0.21(6) 0.045(18) 0.05(2) 0.020(15) 0.03(3) 0.01(3)
N16 0.07(2) 0.048(17) 0.09(3) 0.012(16) -0.011(19) -0.004(15)
C1 0.046(7) 0.040(7) 0.021(6) 0.003(5) 0.017(5) -0.003(6)
C2 0.044(7) 0.041(7) 0.029(6) -0.001(6) 0.011(6) 0.000(7)
C3 0.043(7) 0.029(7) 0.029(6) -0.001(6) 0.013(6) -0.001(6)
C4 0.042(7) 0.027(7) 0.026(6) 0.007(6) 0.017(6) 0.004(6)
C5 0.050(7) 0.041(6) 0.015(6) 0.002(5) 0.011(5) 0.000(6)
C6 0.039(7) 0.030(7) 0.034(6) 0.003(6) 0.015(6) 0.005(6)
C7 0.051(7) 0.033(6) 0.027(6) 0.007(6) 0.016(6) 0.005(6)
C8 0.053(7) 0.047(7) 0.031(6) 0.001(6) 0.019(6) 0.001(6)
C9 0.068(8) 0.035(7) 0.065(8) -0.008(7) 0.024(7) 0.002(7)
C10 0.054(8) 0.083(8) 0.069(8) -0.014(7) 0.004(8) 0.009(7)
C11 0.059(9) 0.132(8) 0.080(8) -0.016(8) 0.032(8) -0.017(8)
C12 0.066(8) 0.053(8) 0.089(8) -0.012(7) 0.035(7) -0.007(7)
C13 0.061(8) 0.046(7) 0.065(7) -0.012(6) 0.030(7) 0.002(6)
C14 0.070(8) 0.035(7) 0.050(7) -0.009(6) 0.035(6) -0.003(7)
C15 0.089(13) 0.043(11) 0.064(12) 0.004(10) 0.053(10) -0.005(11)
C16 0.052(8) 0.042(7) 0.053(7) -0.008(6) 0.017(7) 0.009(7)
C17 0.070(13) 0.099(13) 0.048(12) 0.023(11) 0.009(11) 0.004(13)
C18 0.137(10) 0.029(8) 0.032(8) -0.001(7) 0.035(8) 0.017(8)
C19 0.085(7) 0.040(6) 0.068(6) 0.001(6) 0.062(6) -0.003(6)
C20 0.077(9) 0.046(8) 0.055(8) -0.016(7) 0.048(7) -0.009(8)
C21 0.058(9) 0.064(8) 0.052(8) -0.018(7) 0.018(7) 0.000(8)
C22 0.076(10) 0.065(9) 0.050(9) -0.009(8) 0.033(8) 0.016(9)
C23 0.060(9) 0.049(8) 0.042(8) -0.006(7) 0.023(7) 0.006(7)
C24 0.066(8) 0.044(7) 0.089(8) 0.004(7) 0.011(7) 0.021(7)
C25 0.050(8) 0.069(8) 0.090(8) -0.014(7) 0.006(7) 0.020(7)
C26 0.053(9) 0.127(9) 0.098(9) -0.030(8) 0.011(8) 0.029(8)
C27 0.083(7) 0.078(6) 0.081(7) 0.002(5) 0.037(5) 0.010(5)
C28 0.062(7) 0.068(7) 0.085(8) 0.016(7) 0.023(7) 0.025(7)
C29 0.059(9) 0.053(8) 0.094(9) 0.005(8) 0.017(8) 0.018(8)
C30 0.090(14) 0.080(13) 0.105(14) 0.029(13) 0.019(13) 0.017(13)
C31 0.067(7) 0.068(7) 0.083(7) 0.007(7) 0.024(6) 0.010(6)
C32 0.092(14) 0.119(14) 0.120(14) -0.023(13) 0.054(13) 0.004(13)
C33 0.171(10) 0.282(10) 0.090(10) -0.004(9) 0.033(10) 0.097(10)
C34 0.345(12) 0.070(11) 0.078(11) 0.014(10) 0.037(11) 0.051(11)
C35 0.150(12) 0.119(11) 0.066(11) 0.008(10) 0.030(11) 0.065(11)
C36 0.104(10) 0.095(10) 0.067(10) 0.006(9) 0.007(10) 0.057(10)
C37 0.072(8) 0.045(8) 0.157(8) -0.014(7) -0.038(8) 0.005(7)
C38 0.068(9) 0.068(9) 0.112(9) 0.010(8) 0.002(8) 0.001(8)

loop_
_atom_type_symbol
_atom_type_description
_atom_type_scat_dispersion_real
_atom_type_scat_dispersion_imag
_atom_type_scat_source
C C 0.0033 0.0016 'International Tables Vol C Tables 4.2.6.8 and 6.1.1.4'
H H 0.0000 0.0000 'International Tables Vol C Tables 4.2.6.8 and 6.1.1.4'
N N 0.0061 0.0033 'International Tables Vol C Tables 4.2.6.8 and 6.1.1.4'
Ni Ni 0.3393 1.1124 'International Tables Vol C Tables 4.2.6.8 and 6.1.1.4'
W W -0.8490 6.8722 'International Tables Vol C Tables 4.2.6.8 and 6.1.1.4'

loop_
_geom_angle_atom_site_label_1
_geom_angle_atom_site_label_2
_geom_angle_atom_site_label_3
_geom_angle
_geom_angle_site_symmetry_1
C6 W1 C3 77.9(10) .
C6 W1 C4 77.1(10) .
C3 W1 C4 74.2(10) .
C6 W1 C2 141.3(11) .
C3 W1 C2 71.2(10) .
C4 W1 C2 114.8(10) .
C6 W1 C1 73.0(10) .
C3 W1 C1 144.8(9) .
C4 W1 C1 80.4(9) .
C2 W1 C1 143.0(10) .
C6 W1 C7 140.8(10) .
C3 W1 C7 114.6(11) .
C4 W1 C7 71.8(10) .
C2 W1 C7 75.1(11) .
C1 W1 C7 78.8(10) .
C6 W1 C8 70.2(11) .
C3 W1 C8 80.6(11) .
C4 W1 C8 142.1(10) .
C2 W1 C8 82.0(11) .
C1 W1 C8 107.0(10) .
C7 W1 C8 145.7(10) .
C6 W1 C5 119.4(10) .
C3 W1 C5 140.6(9) .
C4 W1 C5 141.0(10) .
C2 W1 C5 75.6(9) .
C1 W1 C5 72.8(9) .
C7 W1 C5 75.6(10) .
C8 W1 C5 74.2(11) .
N9 Ni1 N11 176.1(11) .
N9 Ni1 N12 79.1(11) .
N11 Ni1 N12 99.9(10) .
N9 Ni1 N10 78.0(12) .
N11 Ni1 N10 103.1(12) .
N12 Ni1 N10 157.0(12) .
N9 Ni1 N4 92.2(10) .
N11 Ni1 N4 91.6(10) .
N12 Ni1 N4 89.5(8) .
N10 Ni1 N4 89.8(9) .
N9 Ni1 N1 89.7(9) .
N11 Ni1 N1 86.7(9) .
N12 Ni1 N1 96.8(8) .
N10 Ni1 N1 84.7(8) .
N4 Ni1 N1 173.7(8) .
N13 Ni2 N15 173(2) .
N13 Ni2 N14 77.6(19) .
N15 Ni2 N14 109(2) .
N13 Ni2 N16 79.1(18) .
N15 Ni2 N16 94(2) .
N14 Ni2 N16 156.1(19) .
N13 Ni2 N3 92.3(10) .
N15 Ni2 N3 87.8(15) .
N14 Ni2 N3 87.7(13) .
N16 Ni2 N3 87.9(12) .
N13 Ni2 N2 90.1(11) .
N15 Ni2 N2 89.2(14) .
N14 Ni2 N2 97.5(13) .
N16 Ni2 N2 87.8(12) .
N3 Ni2 N2 174.6(11) .
C1 N1 Ni1 149(2) .
C2 N2 Ni2 155(2) .
C3 N3 Ni2 169(3) 4
C4 N4 Ni1 153(2) 2_565
C13 N9 C9 122(3) .
C13 N9 Ni1 119(2) .
C9 N9 Ni1 118(2) .
C16 N10 C18 122(3) .
C16 N10 Ni1 122(2) .
C18 N10 Ni1 115(2) .
C20 N11 C21 114(3) .
C20 N11 Ni1 114(2) .
C21 N11 Ni1 111(2) .
C20 N11 H11 105.6 .
C21 N11 H11 105.6 .
Ni1 N11 H11 105.6 .
C14 N12 C23 120(3) .
C14 N12 Ni1 115(2) .
C23 N12 Ni1 125(2) .
C24 N13 C28 124(4) .
C24 N13 Ni2 118(4) .
C28 N13 Ni2 118(3) .
C29 N14 C33 125(7) .
C29 N14 Ni2 118(4) .
C33 N14 Ni2 116(7) .
C36 N15 C35 130(4) .
C36 N15 Ni2 119(4) .
C35 N15 Ni2 104(3) .
C36 N15 H15 98.9 .
C35 N15 H15 98.9 .
Ni2 N15 H15 98.9 .
C31 N16 C38 119(6) .
C31 N16 Ni2 111(3) .
C38 N16 Ni2 130(5) .
N1 C1 W1 172(2) .
N2 C2 W1 178(2) .
N3 C3 W1 176(3) 4_454
N4 C4 W1 174(2) 2_564
N5 C5 W1 176(2) .
N6 C6 W1 175(2) .
N7 C7 W1 173(3) .
N8 C8 W1 176(3) .
N9 C9 C10 117(3) .
N9 C9 C16 111(3) .
C10 C9 C16 131(3) .
C9 C10 C11 117(4) .
C9 C10 H10 121.2 .
C11 C10 H10 122.0 .
C10 C11 C12 129(4) .
C10 C11 H11A 114.8 .
C12 C11 H11A 115.7 .
C13 C12 C11 109(4) .
C13 C12 H12 125.8 .
C11 C12 H12 124.9 .
N9 C13 C12 125(3) .
N9 C13 C14 113(3) .
C12 C13 C14 121(4) .
N12 C14 C13 113(3) .
N12 C14 C15 122(3) .
C13 C14 C15 125(3) .
C14 C15 H15A 110.7 .
C14 C15 H15B 109.1 .
H15A C15 H15B 109.5 .
C14 C15 H15C 108.7 .
H15A C15 H15C 109.5 .
H15B C15 H15C 109.5 .
N10 C16 C17 134(4) .
N10 C16 C9 110(3) .
C17 C16 C9 116(4) .
C16 C17 H17A 109.6 .
C16 C17 H17B 109.8 .
H17A C17 H17B 109.5 .
C16 C17 H17C 109.0 .
H17A C17 H17C 109.5 .
H17B C17 H17C 109.5 .
C19 C18 N10 108(2) .
C19 C18 H18A 111.4 .
N10 C18 H18A 111.0 .
C19 C18 H18B 108.0 .
N10 C18 H18B 109.9 .
H18A C18 H18B 108.3 .
C20 C19 C18 123(3) .
C20 C19 H19A 107.3 .
C18 C19 H19A 106.5 .
C20 C19 H19B 107.2 .
C18 C19 H19B 104.8 .
H19A C19 H19B 106.6 .
C19 C20 N11 112(3) .
C19 C20 H20A 108.3 .
N11 C20 H20A 109.1 .
C19 C20 H20B 110.2 .
N11 C20 H20B 109.2 .
H20A C20 H20B 108.0 .
C22 C21 N11 109(3) .
C22 C21 H21A 109.8 .
N11 C21 H21A 109.5 .
C22 C21 H21B 110.2 .
N11 C21 H21B 109.8 .
H21A C21 H21B 108.2 .
C21 C22 C23 118(3) .
C21 C22 H22A 107.3 .
C23 C22 H22A 108.6 .
C21 C22 H22B 108.4 .
C23 C22 H22B 106.9 .
H22A C22 H22B 107.1 .
N12 C23 C22 109(3) .
N12 C23 H23A 111.0 .
C22 C23 H23A 109.9 .
N12 C23 H23B 109.4 .
C22 C23 H23B 109.0 .
H23A C23 H23B 108.3 .
N13 C24 C25 117(5) .
N13 C24 C29 112(4) .
C25 C24 C29 130(4) .
C26 C25 C24 120(5) .
C26 C25 H25 119.5 .
C24 C25 H25 120.1 .
C25 C26 C27 121(5) .
C25 C26 H26 119.3 .
C27 C26 H26 119.5 .
C26 C27 C28 118(5) .
C26 C27 H27 120.9 .
C28 C27 H27 121.1 .
N13 C28 C27 119(4) .
N13 C28 C31 107(4) .
C27 C28 C31 134(5) .
N14 C29 C30 137(5) .
N14 C29 C24 114(4) .
C30 C29 C24 105(4) .
C29 C30 H30A 110.5 .
C29 C30 H30B 107.6 .
H30A C30 H30B 109.5 .
C29 C30 H30C 110.3 .
H30A C30 H30C 109.5 .
H30B C30 H30C 109.5 .
N16 C31 C32 122(5) .
N16 C31 C28 124(5) .
C32 C31 C28 114(5) .
C31 C32 H32A 105.8 .
C31 C32 H32B 111.7 .
H32A C32 H32B 109.5 .
C31 C32 H32C 110.8 .
H32A C32 H32C 109.5 .
H32B C32 H32C 109.5 .
N14 C33 C34 129(10) .
N14 C33 H33A 106.5 .
C34 C33 H33A 106.2 .
N14 C33 H33B 102.4 .
C34 C33 H33B 104.8 .
H33A C33 H33B 106.0 .
C35 C34 C33 120(10) .
C35 C34 H34A 107.7 .
C33 C34 H34A 107.8 .
C35 C34 H34B 107.3 .
C33 C34 H34B 106.4 .
H34A C34 H34B 106.7 .
C34 C35 N15 133(5) .
C34 C35 H35A 104.2 .
N15 C35 H35A 105.3 .
C34 C35 H35B 102.8 .
N15 C35 H35B 103.0 .
H35A C35 H35B 105.4 .
C37 C36 N15 108(4) .
C37 C36 H36A 111.2 .
N15 C36 H36A 109.8 .
C37 C36 H36B 109.9 .
N15 C36 H36B 109.6 .
H36A C36 H36B 108.4 .
C36 C37 C38 126(4) .
C36 C37 H37A 104.6 .
C38 C37 H37A 105.6 .
C36 C37 H37B 106.0 .
C38 C37 H37B 106.8 .
H37A C37 H37B 106.2 .
N16 C38 C37 107(5) .
N16 C38 H38A 109.0 .
C37 C38 H38A 109.7 .
N16 C38 H38B 111.3 .
C37 C38 H38B 111.3 .
H38A C38 H38B 108.6 .

loop_
_geom_bond_atom_site_label_1
_geom_bond_atom_site_label_2
_geom_bond_distance
_geom_bond_site_symmetry_2
W1 C6 2.11(3) .
W1 C3 2.17(3) .
W1 C4 2.18(2) .
W1 C2 2.18(3) .
W1 C1 2.18(3) .
W1 C7 2.20(3) .
W1 C8 2.21(3) .
W1 C5 2.24(3) .
Ni1 N9 1.94(3) .
Ni1 N11 1.99(3) .
Ni1 N12 2.04(2) .
Ni1 N10 2.05(2) .
Ni1 N4 2.12(2) .
Ni1 N1 2.155(19) .
Ni2 N13 1.95(3) .
Ni2 N15 2.00(4) .
Ni2 N14 2.07(4) .
Ni2 N16 2.09(5) .
Ni2 N3 2.10(2) .
Ni2 N2 2.13(2) .
N1 C1 1.15(3) .
N2 C2 1.12(3) .
N3 C3 1.12(3) 4
N4 C4 1.15(3) 2_565
N5 C5 1.05(3) .
N6 C6 1.13(4) .
N7 C7 1.12(4) .
N8 C8 1.10(4) .
N9 C13 1.37(5) .
N9 C9 1.37(5) .
N10 C16 1.22(4) .
N10 C18 1.73(5) .
N11 C20 1.49(4) .
N11 C21 1.51(4) .
N11 H11 0.9100 .
N12 C14 1.40(4) .
N12 C23 1.43(4) .
N13 C24 1.35(5) .
N13 C28 1.36(6) .
N14 C29 1.21(6) .
N14 C33 1.27(11) .
N15 C36 1.48(9) .
N15 C35 1.51(10) .
N15 H15 0.9100 .
N16 C31 1.16(6) .
N16 C38 1.37(6) .
C3 N3 1.12(3) 4_454
C4 N4 1.15(3) 2_564
C9 C10 1.38(6) .
C9 C16 1.59(5) .
C10 C11 1.38(7) .
C10 H10 0.9300 .
C11 C12 1.39(7) .
C11 H11A 0.9300 .
C12 C13 1.38(6) .
C12 H12 0.9300 .
C13 C14 1.45(5) .
C14 C15 1.49(4) .
C15 H15A 0.9600 .
C15 H15B 0.9600 .
C15 H15C 0.9600 .
C16 C17 1.45(5) .
C17 H17A 0.9600 .
C17 H17B 0.9600 .
C17 H17C 0.9600 .
C18 C19 1.44(6) .
C18 H18A 0.9700 .
C18 H18B 0.9700 .
C19 C20 1.39(5) .
C19 H19A 0.9700 .
C19 H19B 0.9700 .
C20 H20A 0.9700 .
C20 H20B 0.9700 .
C21 C22 1.50(5) .
C21 H21A 0.9700 .
C21 H21B 0.9700 .
C22 C23 1.53(6) .
C22 H22A 0.9700 .
C22 H22B 0.9700 .
C23 H23A 0.9700 .
C23 H23B 0.9700 .
C24 C25 1.40(6) .
C24 C29 1.51(7) .
C25 C26 1.38(8) .
C25 H25 0.9300 .
C26 C27 1.38(8) .
C26 H26 0.9300 .
C27 C28 1.39(6) .
C27 H27 0.9300 .
C28 C31 1.52(7) .
C29 C30 1.47(7) .
C30 H30A 0.9600 .
C30 H30B 0.9600 .
C30 H30C 0.9600 .
C31 C32 1.48(8) .
C32 H32A 0.9600 .
C32 H32B 0.9600 .
C32 H32C 0.9600 .
C33 C34 1.49(11) .
C33 H33A 0.9700 .
C33 H33B 0.9700 .
C34 C35 1.48(13) .
C34 H34A 0.9700 .
C34 H34B 0.9700 .
C35 H35A 0.9700 .
C35 H35B 0.9700 .
C36 C37 1.46(10) .
C36 H36A 0.9700 .
C36 H36B 0.9700 .
C37 C38 1.48(11) .
C37 H37A 0.9700 .
C37 H37B 0.9700 .
C38 H38A 0.9700 .
C38 H38B 0.9700 .
